data_5000279
loop_
_publ_author_name
'Burton, Jonathan W.'
'Clark, J. Stephen'
'Derrer, Sam'
'Stork, Thomas C.'
'Bendall, Justin G.'
'Holmes, Andrew B.'

_publ_section_title
;
 Synthesis of Medium Ring Ethers. 5. The Synthesis of (+)-Laurencin
;
_journal_issue 32
_journal_name_full 'Journal of the American Chemical Society'
_journal_page_first 7483
_journal_page_last 7498
_journal_paper_doi 10.1021/ja9709132
_journal_volume 119
_journal_year 1997
_chemical_formula_sum 'C22 H22 N2 O7 Se'
_space_group_IT_number 2
_space_group_name_Hall '-P 1'
_space_group_name_H-M_alt 'P -1'
_symmetry_cell_setting triclinic
_symmetry_Int_Tables_number 2
_symmetry_space_group_name_Hall '-P 1'
_symmetry_space_group_name_H-M 'P -1'
_cell_angle_alpha 114.14(1)
_cell_angle_beta 92.33(1)
_cell_angle_gamma 103.39(1)
_cell_formula_units_Z 2
_cell_length_a 8.574(1)
_cell_length_b 11.434(1)
_cell_length_c 12.702(1)
_cod_original_formula_sum 'C22 H22 N2 O7 Se1'
_cod_database_code 5000279

loop_
_symmetry_equiv_pos_site_id
_symmetry_equiv_pos_as_xyz
1 x,y,z
2 -x,-y,-z

loop_
_atom_site_label
_atom_site_fract_x
_atom_site_fract_y
_atom_site_fract_z
_atom_site_U_iso_or_equiv
Se1 0.5139(1) 0.3094(1) 0.4583(1) 0.057(1)
O1 0.5252(2) 0.4220(2) 0.7426(2) 0.044(1)
C2 0.6686(3) 0.4664(3) 0.7002(2) 0.050(1)
C3 0.8206(4) 0.5010(4) 0.7865(3) 0.063(1)
C4 0.8059(4) 0.5892(4) 0.9142(3) 0.070(2)
C5 0.7616(4) 0.7122(3) 0.9290(3) 0.067(1)
C6 0.6140(4) 0.7218(3) 0.9209(3) 0.058(1)
C7 0.4632(3) 0.6126(3) 0.8991(2) 0.050(1)
C8 0.4175(3) 0.5051(3) 0.7723(2) 0.042(1)
C9 0.2519(3) 0.4162(3) 0.7601(2) 0.054(1)
O10 0.1939(2) 0.3110(2) 0.6416(2) 0.052(1)
C11 0.1247(3) 0.3451(3) 0.5657(2) 0.049(1)
O12 0.1087(3) 0.4531(2) 0.5884(2) 0.066(1)
C13 0.0663(3) 0.2285(3) 0.4478(2) 0.046(1)
C14 -0.0194(3) 0.2468(3) 0.3634(2) 0.047(1)
C15 -0.0719(3) 0.1405(3) 0.2545(2) 0.049(1)
C16 -0.0424(3) 0.0182(3) 0.2265(2) 0.051(1)
C17 0.0426(3) 0.0051(3) 0.3126(2) 0.047(1)
C18 0.0987(3) 0.1078(3) 0.4233(2) 0.047(1)
N19 -0.1625(3) 0.1579(3) 0.1635(2) 0.063(1)
O20 -0.2019(4) 0.2591(3) 0.1897(2) 0.091(1)
O21 -0.1902(4) 0.0677(3) 0.0643(2) 0.100(1)
N22 0.0763(3) -0.1235(2) 0.2858(2) 0.055(1)
O23 0.1450(3) -0.1370(2) 0.3645(2) 0.070(1)
O24 0.0332(3) -0.2107(2) 0.1870(2) 0.075(1)
C25 0.6816(4) 0.3544(3) 0.5878(3) 0.065(1)
C26 0.5158(3) 0.1305(3) 0.3607(2) 0.049(1)
C27 0.5865(4) 0.0527(3) 0.3956(3) 0.060(1)
C28 0.5732(4) -0.0778(3) 0.3212(3) 0.066(1)
C29 0.4916(4) -0.1335(4) 0.2094(3) 0.071(2)
C30 0.4220(5) -0.0580(4) 0.1733(3) 0.077(2)
C31 0.4339(4) 0.0731(4) 0.2468(3) 0.065(1)
H2 0.6627(35) 0.5451(28) 0.6826(26) 0.058
H3A 0.9163(39) 0.5519(33) 0.7653(29) 0.075
H3B 0.8297(41) 0.4101(35) 0.7885(29) 0.075
H4A 0.7224(41) 0.5244(35) 0.9463(32) 0.083
H4B 0.9010(49) 0.6116(37) 0.9367(35) 0.083
H5 0.8465(45) 0.7941(37) 0.9444(32) 0.081
H6 0.5986(41) 0.8021(34) 0.9347(30) 0.069
H7A 0.3692(34) 0.6501(30) 0.9176(26) 0.059
H7B 0.4727(35) 0.5653(30) 0.9455(27) 0.059
H8 0.4204(33) 0.5510(28) 0.7186(25) 0.050
H9A 0.2542(37) 0.3628(31) 0.8000(28) 0.064
H9B 0.1759(37) 0.4619(31) 0.7836(27) 0.064
H14 -0.0415 0.3306 0.3800 0.056
H16 -0.0799 -0.0541 0.1503 0.060
H18 0.1586 0.0953 0.4817 0.055
H25A 0.6641(39) 0.2797(33) 0.6052(30) 0.078
H25B 0.7803(41) 0.3759(33) 0.5632(30) 0.078
H27 0.6458 0.0903 0.4730 0.072
H28 0.6216 -0.1306 0.3477 0.079
H29 0.4837 -0.2244 0.1575 0.085
H30 0.3637 -0.0965 0.0955 0.093
H31 0.3854 0.1251 0.2193 0.077

loop_
_atom_type_symbol
_atom_type_radius_bond
C 0.68
H 0.23
N 0.68
O 0.68
Se 1.22

loop_
_geom_bond_atom_site_label_1
_geom_bond_atom_site_label_2
_geom_bond_distance
Se1 C25 1.95(3)
O1 C2 1.43(3)
C2 C3 1.53(4)
C3 C4 1.55(4)
C5 C6 1.29(6)
C7 C8 1.53(3)
C9 O10 1.46(3)
C11 O12 1.19(4)
C13 C14 1.38(5)
C14 C15 1.38(3)
C15 N19 1.47(5)
C17 C18 1.38(3)
N19 O20 1.19(4)
N22 O23 1.22(4)
C26 C27 1.38(6)
C27 C28 1.37(4)
C29 C30 1.36(7)
Se1 C26 1.91(3)
O1 C8 1.42(4)
C2 C25 1.50(4)
C4 C5 1.48(6)
C6 C7 1.49(4)
C8 C9 1.50(4)
O10 C11 1.34(4)
C11 C13 1.50(3)
C13 C18 1.38(4)
C15 C16 1.38(5)
C16 C17 1.36(5)
C17 N22 1.46(4)
N19 O21 1.22(3)
N22 O24 1.21(3)
C26 C31 1.39(4)
C28 C29 1.37(5)
C30 C31 1.38(5)
